data_7156915
loop_
_publ_author_name
'Neog, Kashmiri'
'Dutta, Dhiraj'
'Das, Babulal'
'Gogoi, Pranjal'

_publ_section_title
;
 Aryne insertion into the P[double bond, length as m-dash]O bond: one-pot
 synthesis of quaternary phosphonium triflates.
;
_journal_issue 26
_journal_name_full 'Organic &amp; biomolecular chemistry'
_journal_page_first 6450
_journal_page_last 6460
_journal_paper_doi 10.1039/c9ob01157a
_journal_volume 17
_journal_year 2019
_chemical_formula_sum 'C31 H24 F3 O4 P S'
_chemical_formula_weight 580.53
_space_group_crystal_system monoclinic
_space_group_IT_number 14
_space_group_name_Hall '-P 2yn'
_space_group_name_H-M_alt 'P 1 21/n 1'
_symmetry_space_group_name_Hall '-P 2yn'
_symmetry_space_group_name_H-M 'P 1 21/n 1'
_atom_sites_solution_hydrogens geom
_audit_creation_method SHELXL-2014/7
_audit_update_record
;
2019-01-02 deposited with the CCDC.    2019-06-14 downloaded from the CCDC.
;
_cell_angle_alpha 90
_cell_angle_beta 92.992(3)
_cell_angle_gamma 90
_cell_formula_units_Z 4
_cell_length_a 9.5734(4)
_cell_length_b 15.0468(7)
_cell_length_c 19.4977(9)
_cell_measurement_reflns_used 3084
_cell_measurement_temperature 296(2)
_cell_measurement_theta_max 24.999
_cell_measurement_theta_min 1.710
_cell_volume 2804.8(2)
_computing_cell_refinement 'Bruker SMART'
_computing_data_collection 'Bruker SMART'
_computing_data_reduction 'Bruker SAINT'
_computing_molecular_graphics 'Bruker SHELXTL'
_computing_publication_material 'Bruker SHELXTL'
_computing_structure_refinement 'SHELXL-2014/7 (Sheldrick, 2014)'
_computing_structure_solution 'SHELXL-2014/7 (Sheldrick, 2014)'
_diffrn_ambient_temperature 296(2)
_diffrn_measured_fraction_theta_full 0.999
_diffrn_measured_fraction_theta_max 0.999
_diffrn_measurement_device_type 'CCD area detector'
_diffrn_measurement_method 'phi and omega scans'
_diffrn_radiation_type MoK\a
_diffrn_radiation_wavelength 0.71073
_diffrn_reflns_av_R_equivalents 0.0491
_diffrn_reflns_av_unetI/netI 0.0371
_diffrn_reflns_Laue_measured_fraction_full 0.999
_diffrn_reflns_Laue_measured_fraction_max 0.999
_diffrn_reflns_limit_h_max 11
_diffrn_reflns_limit_h_min -11
_diffrn_reflns_limit_k_max 17
_diffrn_reflns_limit_k_min -17
_diffrn_reflns_limit_l_max 23
_diffrn_reflns_limit_l_min -19
_diffrn_reflns_number 30535
_diffrn_reflns_point_group_measured_fraction_full 0.999
_diffrn_reflns_point_group_measured_fraction_max 0.999
_diffrn_reflns_theta_full 24.999
_diffrn_reflns_theta_max 24.999
_diffrn_reflns_theta_min 1.710
_exptl_absorpt_coefficient_mu 0.228
_exptl_absorpt_correction_type none
_exptl_crystal_colour colorless
_exptl_crystal_density_diffrn 1.375
_exptl_crystal_description blocks
_exptl_crystal_F_000 1200
_exptl_crystal_size_max 0.28
_exptl_crystal_size_mid 0.20
_exptl_crystal_size_min 0.13
_refine_diff_density_max 1.047
_refine_diff_density_min -0.452
_refine_diff_density_rms 0.057
_refine_ls_extinction_method none
_refine_ls_goodness_of_fit_ref 0.982
_refine_ls_hydrogen_treatment constr
_refine_ls_matrix_type full
_refine_ls_number_parameters 361
_refine_ls_number_reflns 4938
_refine_ls_number_restraints 0
_refine_ls_restrained_S_all 0.982
_refine_ls_R_factor_all 0.1100
_refine_ls_R_factor_gt 0.0725
_refine_ls_shift/su_max 0.000
_refine_ls_shift/su_mean 0.000
_refine_ls_structure_factor_coef Fsqd
_refine_ls_weighting_details 'w=1/[\s^2^(Fo^2^)+(0.0833P)^2^+3.8146P] where P=(Fo^2^+2Fc^2^)/3'
_refine_ls_weighting_scheme calc
_refine_ls_wR_factor_gt 0.1785
_refine_ls_wR_factor_ref 0.2035
_reflns_Friedel_coverage 0.000
_reflns_number_gt 3084
_reflns_number_total 4938
_reflns_threshold_expression 'I > 2\s(I)'
_cod_data_source_file c9ob01157a2.cif
_cod_data_source_block KN-334_0m
_cod_depositor_comments 'Adding full bibliography for 7156915.cif.'
_cod_database_code 7156915
_shelx_shelxl_version_number 2014/7
_shelx_space_group_comment
;
The symmetry employed for this shelxl refinement is uniquely defined
by the following loop, which should always be used as a source of
symmetry information in preference to the above space-group names.
They are only intended as comments.
;

loop_
_space_group_symop_operation_xyz
'x, y, z'
'-x+1/2, y+1/2, -z+1/2'
'-x, -y, -z'
'x-1/2, -y-1/2, z-1/2'

loop_
_atom_site_label
_atom_site_type_symbol
_atom_site_fract_x
_atom_site_fract_y
_atom_site_fract_z
_atom_site_U_iso_or_equiv
_atom_site_adp_type
_atom_site_occupancy
_atom_site_site_symmetry_order
_atom_site_calc_flag
_atom_site_refinement_flags_posn
_atom_site_refinement_flags_adp
P1 P 0.29712(10) 0.42869(7) 0.19300(5) 0.0538(3) Uani 1 1 d . .
O1 O 0.4960(3) 0.27724(18) 0.19837(15) 0.0660(8) Uani 1 1 d . .
C7 C 0.5418(4) 0.3432(3) 0.15707(19) 0.0540(9) Uani 1 1 d . .
C12 C 0.4566(4) 0.4179(3) 0.1497(2) 0.0552(9) Uani 1 1 d . .
C13 C 0.2050(4) 0.5231(3) 0.1581(2) 0.0577(10) Uani 1 1 d . .
C25 C 0.1874(4) 0.3340(3) 0.1785(2) 0.0547(9) Uani 1 1 d . .
C8 C 0.6673(4) 0.3398(3) 0.1250(2) 0.0649(11) Uani 1 1 d . .
H8 H 0.7249 0.2903 0.1304 0.078 Uiso 1 1 calc R U
C24 C 0.2281(4) 0.4863(3) 0.3206(2) 0.0678(12) Uani 1 1 d . .
H24 H 0.1444 0.5045 0.2986 0.081 Uiso 1 1 calc R U
C20 C 0.4556(4) 0.4213(3) 0.3166(2) 0.0637(11) Uani 1 1 d . .
H20 H 0.5258 0.3953 0.2921 0.076 Uiso 1 1 calc R U
C10 C 0.6240(5) 0.4834(3) 0.0763(2) 0.0743(12) Uani 1 1 d . .
H10 H 0.6520 0.5302 0.0490 0.089 Uiso 1 1 calc R U
C1 C 0.5621(4) 0.1936(3) 0.1974(2) 0.0611(10) Uani 1 1 d . .
C19 C 0.3310(4) 0.4478(3) 0.2830(2) 0.0568(10) Uani 1 1 d . .
C14 C 0.0995(4) 0.5131(3) 0.1077(2) 0.0688(11) Uani 1 1 d . .
H14 H 0.0720 0.4565 0.0933 0.083 Uiso 1 1 calc R U
C23 C 0.2491(5) 0.4977(3) 0.3901(2) 0.0768(13) Uani 1 1 d . .
H23 H 0.1797 0.5236 0.4151 0.092 Uiso 1 1 calc R U
C30 C 0.0863(4) 0.3133(3) 0.2252(2) 0.0659(11) Uani 1 1 d . .
H30 H 0.0812 0.3458 0.2655 0.079 Uiso 1 1 calc R U
C11 C 0.4994(4) 0.4872(3) 0.1081(2) 0.0648(11) Uani 1 1 d . .
H11 H 0.4425 0.5370 0.1018 0.078 Uiso 1 1 calc R U
C26 C 0.1931(4) 0.2850(3) 0.1192(2) 0.0671(11) Uani 1 1 d . .
H26 H 0.2599 0.2982 0.0877 0.081 Uiso 1 1 calc R U
C28 C 0.0022(5) 0.1962(3) 0.1527(3) 0.0788(13) Uani 1 1 d . .
H28 H -0.0590 0.1490 0.1441 0.095 Uiso 1 1 calc R U
C21 C 0.4745(5) 0.4339(3) 0.3865(2) 0.0764(13) Uani 1 1 d . .
H21 H 0.5582 0.4169 0.4092 0.092 Uiso 1 1 calc R U
C18 C 0.2409(5) 0.6081(3) 0.1799(2) 0.0736(12) Uani 1 1 d . .
H18 H 0.3098 0.6160 0.2148 0.088 Uiso 1 1 calc R U
C16 C 0.0729(5) 0.6696(3) 0.0993(3) 0.0843(14) Uani 1 1 d . .
H16 H 0.0294 0.7189 0.0788 0.101 Uiso 1 1 calc R U
C9 C 0.7060(5) 0.4096(3) 0.0856(2) 0.0741(12) Uani 1 1 d . .
H9 H 0.7907 0.4068 0.0644 0.089 Uiso 1 1 calc R U
C2 C 0.5527(5) 0.1420(3) 0.1398(3) 0.0747(12) Uani 1 1 d . .
H2 H 0.5055 0.1627 0.1001 0.090 Uiso 1 1 calc R U
C29 C -0.0061(4) 0.2444(3) 0.2112(3) 0.0758(13) Uani 1 1 d . .
H29 H -0.0741 0.2309 0.2419 0.091 Uiso 1 1 calc R U
C22 C 0.3709(5) 0.4712(3) 0.4227(2) 0.0770(13) Uani 1 1 d . .
H22 H 0.3840 0.4785 0.4699 0.092 Uiso 1 1 calc R U
C17 C 0.1750(5) 0.6810(3) 0.1501(3) 0.0852(14) Uani 1 1 d . .
H17 H 0.2002 0.7380 0.1645 0.102 Uiso 1 1 calc R U
C27 C 0.0999(5) 0.2163(3) 0.1062(3) 0.0817(14) Uani 1 1 d . .
H27 H 0.1033 0.1836 0.0658 0.098 Uiso 1 1 calc R U
C15 C 0.0349(5) 0.5869(3) 0.0788(3) 0.0819(14) Uani 1 1 d . .
H15 H -0.0357 0.5797 0.0447 0.098 Uiso 1 1 calc R U
C4 C 0.6792(6) 0.0302(4) 0.1991(5) 0.110(2) Uani 1 1 d . .
H4 H 0.7192 -0.0261 0.1997 0.132 Uiso 1 1 calc R U
C6 C 0.6301(5) 0.1655(4) 0.2564(3) 0.0801(13) Uani 1 1 d . .
H6 H 0.6372 0.2016 0.2951 0.096 Uiso 1 1 calc R U
C5 C 0.6889(6) 0.0807(5) 0.2568(4) 0.107(2) Uani 1 1 d . .
H5 H 0.7346 0.0588 0.2965 0.129 Uiso 1 1 calc R U
C3 C 0.6130(5) 0.0598(4) 0.1408(4) 0.0937(17) Uani 1 1 d . .
H3 H 0.6084 0.0246 0.1016 0.112 Uiso 1 1 calc R U
S1 S 0.68729(16) 0.79325(12) 0.06770(9) 0.1026(5) Uani 1 1 d . .
O3 O 0.7278(6) 0.8205(3) 0.1363(2) 0.153(2) Uani 1 1 d . .
O4 O 0.6800(6) 0.8647(3) 0.0176(2) 0.1515(19) Uani 1 1 d . .
O2 O 0.7480(6) 0.7105(4) 0.0457(3) 0.166(2) Uani 1 1 d . .
C31 C 0.5128(8) 0.7663(5) 0.0719(4) 0.121(2) Uani 1 1 d . .
F1 F 0.5043(6) 0.7011(3) 0.1215(3) 0.180(2) Uani 1 1 d . .
F3 F 0.4404(5) 0.8343(4) 0.0931(3) 0.197(2) Uani 1 1 d . .
F2 F 0.4575(6) 0.7354(5) 0.0163(3) 0.238(3) Uani 1 1 d . .

loop_
_atom_site_aniso_label
_atom_site_aniso_U_11
_atom_site_aniso_U_22
_atom_site_aniso_U_33
_atom_site_aniso_U_23
_atom_site_aniso_U_13
_atom_site_aniso_U_12
P1 0.0483(5) 0.0516(6) 0.0613(7) -0.0044(5) -0.0002(4) 0.0009(4)
O1 0.0636(17) 0.0572(17) 0.0788(19) 0.0088(14) 0.0191(14) 0.0089(14)
C7 0.054(2) 0.056(2) 0.052(2) -0.0038(18) 0.0040(17) -0.0039(19)
C12 0.052(2) 0.056(2) 0.058(2) -0.0044(19) -0.0010(17) -0.0035(18)
C13 0.052(2) 0.053(2) 0.068(3) -0.0053(19) 0.0009(19) 0.0005(18)
C25 0.048(2) 0.053(2) 0.062(2) -0.0001(19) -0.0018(18) 0.0007(17)
C8 0.053(2) 0.066(3) 0.076(3) -0.005(2) 0.008(2) -0.001(2)
C24 0.055(2) 0.079(3) 0.069(3) -0.016(2) -0.004(2) 0.012(2)
C20 0.055(2) 0.063(3) 0.072(3) -0.010(2) -0.006(2) 0.0035(19)
C10 0.072(3) 0.070(3) 0.082(3) 0.007(2) 0.013(2) -0.011(2)
C1 0.047(2) 0.059(2) 0.078(3) 0.005(2) 0.009(2) 0.0023(18)
C19 0.053(2) 0.054(2) 0.062(2) -0.0086(19) -0.0040(18) -0.0022(18)
C14 0.066(3) 0.065(3) 0.074(3) -0.005(2) -0.012(2) 0.003(2)
C23 0.070(3) 0.091(3) 0.069(3) -0.025(3) 0.004(2) 0.007(2)
C30 0.060(2) 0.073(3) 0.065(3) -0.001(2) 0.000(2) -0.006(2)
C11 0.063(2) 0.059(3) 0.073(3) 0.005(2) 0.005(2) -0.002(2)
C26 0.058(2) 0.067(3) 0.077(3) -0.016(2) 0.009(2) -0.006(2)
C28 0.063(3) 0.063(3) 0.108(4) 0.000(3) -0.014(3) -0.011(2)
C21 0.073(3) 0.081(3) 0.073(3) -0.011(3) -0.019(2) 0.006(2)
C18 0.068(3) 0.060(3) 0.091(3) -0.004(2) -0.014(2) 0.003(2)
C16 0.076(3) 0.069(3) 0.107(4) 0.013(3) 0.002(3) 0.017(3)
C9 0.063(3) 0.083(3) 0.078(3) -0.003(3) 0.020(2) -0.013(2)
C2 0.071(3) 0.072(3) 0.081(3) -0.005(3) 0.005(2) -0.003(2)
C29 0.057(3) 0.080(3) 0.089(3) 0.009(3) 0.003(2) -0.012(2)
C22 0.081(3) 0.083(3) 0.066(3) -0.016(2) -0.008(2) -0.001(3)
C17 0.079(3) 0.056(3) 0.120(4) -0.001(3) 0.001(3) 0.007(2)
C27 0.077(3) 0.070(3) 0.098(4) -0.027(3) -0.001(3) -0.006(2)
C15 0.075(3) 0.085(4) 0.084(3) 0.006(3) -0.015(2) 0.011(3)
C4 0.071(3) 0.074(4) 0.188(8) 0.016(5) 0.028(4) 0.014(3)
C6 0.065(3) 0.093(4) 0.083(3) 0.009(3) 0.001(2) 0.003(3)
C5 0.082(4) 0.109(5) 0.130(5) 0.046(4) -0.004(4) 0.020(3)
C3 0.073(3) 0.069(3) 0.141(5) -0.020(3) 0.027(3) -0.001(3)
S1 0.0888(10) 0.1128(12) 0.1057(12) 0.0174(9) -0.0008(8) -0.0071(9)
O3 0.183(5) 0.159(4) 0.109(3) 0.018(3) -0.060(3) -0.066(4)
O4 0.215(5) 0.122(4) 0.118(3) 0.064(3) 0.018(3) -0.043(3)
O2 0.162(5) 0.150(4) 0.193(5) 0.032(4) 0.079(4) 0.076(4)
C31 0.130(6) 0.127(6) 0.107(5) -0.020(4) 0.013(4) -0.012(5)
F1 0.243(5) 0.142(3) 0.162(4) 0.015(3) 0.078(4) -0.082(4)
F3 0.141(4) 0.180(5) 0.277(6) 0.014(4) 0.067(4) 0.069(3)
F2 0.224(6) 0.336(8) 0.145(4) -0.024(5) -0.065(4) -0.148(6)

loop_
_atom_type_symbol
_atom_type_description
_atom_type_scat_dispersion_real
_atom_type_scat_dispersion_imag
_atom_type_scat_source
C C 0.0033 0.0016 'International Tables Vol C Tables 4.2.6.8 and 6.1.1.4'
H H 0.0000 0.0000 'International Tables Vol C Tables 4.2.6.8 and 6.1.1.4'
O O 0.0106 0.0060 'International Tables Vol C Tables 4.2.6.8 and 6.1.1.4'
P P 0.1023 0.0942 'International Tables Vol C Tables 4.2.6.8 and 6.1.1.4'
S S 0.1246 0.1234 'International Tables Vol C Tables 4.2.6.8 and 6.1.1.4'
F F 0.0171 0.0103 'International Tables Vol C Tables 4.2.6.8 and 6.1.1.4'

loop_
_geom_angle_atom_site_label_1
_geom_angle_atom_site_label_2
_geom_angle_atom_site_label_3
_geom_angle
C25 P1 C12 111.26(18)
C25 P1 C19 110.99(19)
C12 P1 C19 111.20(18)
C25 P1 C13 107.46(17)
C12 P1 C13 107.96(18)
C19 P1 C13 107.78(18)
C7 O1 C1 118.9(3)
O1 C7 C8 123.6(4)
O1 C7 C12 116.4(3)
C8 C7 C12 120.0(4)
C11 C12 C7 118.5(4)
C11 C12 P1 119.3(3)
C7 C12 P1 122.2(3)
C14 C13 C18 118.7(4)
C14 C13 P1 120.8(3)
C18 C13 P1 120.5(3)
C26 C25 C30 119.2(4)
C26 C25 P1 120.8(3)
C30 C25 P1 119.8(3)
C9 C8 C7 119.6(4)
C23 C24 C19 120.3(4)
C21 C20 C19 119.5(4)
C9 C10 C11 118.7(4)
C6 C1 C2 121.8(4)
C6 C1 O1 117.6(4)
C2 C1 O1 120.6(4)
C20 C19 C24 119.1(4)
C20 C19 P1 121.6(3)
C24 C19 P1 119.2(3)
C13 C14 C15 120.0(4)
C22 C23 C24 120.2(4)
C29 C30 C25 119.8(4)
C10 C11 C12 121.2(4)
C27 C26 C25 120.1(4)
C29 C28 C27 120.7(4)
C22 C21 C20 120.4(4)
C17 C18 C13 120.3(4)
C15 C16 C17 120.1(5)
C8 C9 C10 121.9(4)
C1 C2 C3 119.6(5)
C28 C29 C30 120.1(4)
C23 C22 C21 120.5(4)
C16 C17 C18 120.0(5)
C28 C27 C26 120.1(4)
C16 C15 C14 120.9(4)
C3 C4 C5 121.5(6)
C1 C6 C5 117.7(5)
C4 C5 C6 119.8(6)
C4 C3 C2 119.5(6)
O3 S1 O2 115.5(4)
O3 S1 O4 114.7(3)
O2 S1 O4 116.3(3)
O3 S1 C31 103.8(3)
O2 S1 C31 102.5(4)
O4 S1 C31 101.2(4)
F2 C31 F3 110.5(8)
F2 C31 F1 107.5(7)
F3 C31 F1 106.3(6)
F2 C31 S1 114.1(6)
F3 C31 S1 111.1(5)
F1 C31 S1 107.0(5)

loop_
_geom_bond_atom_site_label_1
_geom_bond_atom_site_label_2
_geom_bond_distance
P1 C25 1.784(4)
P1 C12 1.791(4)
P1 C19 1.790(4)
P1 C13 1.788(4)
O1 C7 1.364(4)
O1 C1 1.409(5)
C7 C8 1.383(5)
C7 C12 1.393(5)
C12 C11 1.395(5)
C13 C14 1.381(5)
C13 C18 1.385(6)
C25 C26 1.376(5)
C25 C30 1.398(5)
C8 C9 1.365(6)
C24 C23 1.372(6)
C24 C19 1.385(5)
C20 C21 1.379(6)
C20 C19 1.390(5)
C10 C9 1.367(6)
C10 C11 1.374(6)
C1 C6 1.359(6)
C1 C2 1.365(6)
C14 C15 1.377(6)
C23 C22 1.357(6)
C30 C29 1.380(6)
C26 C27 1.380(6)
C28 C29 1.358(7)
C28 C27 1.370(7)
C21 C22 1.367(6)
C18 C17 1.380(6)
C16 C15 1.351(7)
C16 C17 1.365(7)
C2 C3 1.364(7)
C4 C3 1.348(8)
C4 C5 1.357(9)
C6 C5 1.394(8)
S1 O3 1.434(4)
S1 O2 1.449(5)
S1 O4 1.452(4)
S1 C31 1.725(8)
C31 F2 1.269(7)
C31 F3 1.315(8)
C31 F1 1.383(8)
